data_7021943
loop_
_publ_author_name
'Zhao, Jiong-Peng'
'Zhao, Ran'
'Yang, Qian'
'Hu, Bo-Wen'
'Liu, Fu-Chen'
'Bu, Xian-He'

_publ_section_title
;
 Magnetocaloric effect and slow magnetic relaxation in two only azido
 bridged ferromagnetic tetranuclear metal clusters.
;
_journal_issue 40
_journal_name_full 'Dalton transactions (Cambridge, England : 2003)'
_journal_page_first 14509
_journal_page_last 14515
_journal_paper_doi 10.1039/c3dt51655e
_journal_volume 42
_journal_year 2013
_chemical_formula_sum 'C44 H24 Cl0.54 Mn4 N30.38 O4'
_chemical_formula_weight 1281.19
_chemical_name_systematic
; 
 ? 
;
_space_group_IT_number 15
_symmetry_cell_setting monoclinic
_symmetry_space_group_name_Hall '-C 2yc'
_symmetry_space_group_name_H-M 'C 1 2/c 1'
_atom_sites_solution_hydrogens geom
_atom_sites_solution_primary direct
_atom_sites_solution_secondary difmap
_audit_creation_method SHELXL-97
_cell_angle_alpha 90.00
_cell_angle_beta 90.503(7)
_cell_angle_gamma 90.00
_cell_formula_units_Z 4
_cell_length_a 22.368(10)
_cell_length_b 15.690(7)
_cell_length_c 14.069(7)
_cell_measurement_reflns_used 7358
_cell_measurement_temperature 113(2)
_cell_measurement_theta_max 26.1
_cell_measurement_theta_min 1.4
_cell_volume 4937(4)
_computing_structure_refinement 'SHELXL-97 (Sheldrick, 1997)'
_computing_structure_solution 'SHELXS-97 (Sheldrick, 1990)'
_diffrn_ambient_temperature 113(2)
_diffrn_measured_fraction_theta_full 0.938
_diffrn_measured_fraction_theta_max 0.938
_diffrn_measurement_device_type 'Bruker P4'
_diffrn_measurement_method '\w scans'
_diffrn_radiation_monochromator graphite
_diffrn_radiation_source 'fine-focus sealed tube'
_diffrn_radiation_type MoK\a
_diffrn_radiation_wavelength 0.71073
_diffrn_reflns_av_R_equivalents 0.0850
_diffrn_reflns_av_sigmaI/netI 0.0721
_diffrn_reflns_limit_h_max 26
_diffrn_reflns_limit_h_min -25
_diffrn_reflns_limit_k_max 18
_diffrn_reflns_limit_k_min -18
_diffrn_reflns_limit_l_max 16
_diffrn_reflns_limit_l_min -16
_diffrn_reflns_number 20874
_diffrn_reflns_theta_full 25.00
_diffrn_reflns_theta_max 25.00
_diffrn_reflns_theta_min 1.59
_diffrn_standards_decay_% none
_diffrn_standards_interval_count 0
_diffrn_standards_interval_time 0
_diffrn_standards_number 0
_exptl_absorpt_coefficient_mu 1.109
_exptl_absorpt_correction_T_max 1.000
_exptl_absorpt_correction_T_min 0.756
_exptl_absorpt_correction_type multi-scan
_exptl_crystal_colour yellow
_exptl_crystal_density_diffrn 1.724
_exptl_crystal_density_method 'not measured'
_exptl_crystal_description block
_exptl_crystal_F_000 2567
_exptl_crystal_size_max 0.2
_exptl_crystal_size_mid 0.2
_exptl_crystal_size_min 0.18
_refine_diff_density_max 1.848
_refine_diff_density_min -0.700
_refine_diff_density_rms 0.164
_refine_ls_extinction_coef 0.0020(4)
_refine_ls_extinction_expression Fc^*^=kFc[1+0.001xFc^2^\l^3^/sin(2\q)]^-1/4^
_refine_ls_extinction_method SHELXL
_refine_ls_goodness_of_fit_ref 1.143
_refine_ls_hydrogen_treatment mixed
_refine_ls_matrix_type full
_refine_ls_number_parameters 390
_refine_ls_number_reflns 4081
_refine_ls_number_restraints 0
_refine_ls_restrained_S_all 1.143
_refine_ls_R_factor_all 0.1272
_refine_ls_R_factor_gt 0.1204
_refine_ls_shift/su_max 0.001
_refine_ls_shift/su_mean 0.000
_refine_ls_structure_factor_coef Fsqd
_refine_ls_weighting_details 'calc w=1/[\s^2^(Fo^2^)+(0.0980P)^2^+151.1413P] where P=(Fo^2^+2Fc^2^)/3'
_refine_ls_weighting_scheme calc
_refine_ls_wR_factor_gt 0.2856
_refine_ls_wR_factor_ref 0.2903
_reflns_number_gt 3772
_reflns_number_total 4081
_reflns_threshold_expression >2sigma(I)
_cod_data_source_file c3dt51655e.txt
_cod_data_source_block 1
_cod_depositor_comments
;
The following automatic conversions were performed:

'_symmetry_cell_setting' value 'Monoclinic' changed to 'monoclinic'
according to /home/saulius/struct/CIF-dictionaries/cif_core.dic
dictionary named 'cif_core.dic' version 2.4.2 from
2011-04-26.

'_exptl_absorpt_correction_type' value 'Multi-scan'
changed to 'multi-scan' according to
/home/saulius/struct/CIF-dictionaries/cif_core.dic dictionary named
'cif_core.dic' version 2.4.2 from 2011-04-26.

Automatic conversion script
Id: cif_fix_values 1891 2012-01-12 08:04:46Z andrius 
;
_cod_original_sg_symbol_H-M C2/c
_cod_database_code 7021943

loop_
_symmetry_equiv_pos_as_xyz
'x, y, z'
'-x, y, -z+1/2'
'x+1/2, y+1/2, z'
'-x+1/2, y+1/2, -z+1/2'
'-x, -y, -z'
'x, -y, z-1/2'
'-x+1/2, -y+1/2, -z'
'x+1/2, -y+1/2, z-1/2'

loop_
_atom_site_label
_atom_site_type_symbol
_atom_site_fract_x
_atom_site_fract_y
_atom_site_fract_z
_atom_site_U_iso_or_equiv
_atom_site_adp_type
_atom_site_occupancy
_atom_site_symmetry_multiplicity
_atom_site_calc_flag
_atom_site_refinement_flags
_atom_site_disorder_assembly
_atom_site_disorder_group
Mn1 Mn 0.80534(6) 0.32487(9) -0.00921(11) 0.0236(5) Uani 1 1 d . . .
Mn2 Mn 0.80811(6) 0.18476(9) 0.17979(11) 0.0256(5) Uani 1 1 d . . .
N7 N 0.7101(3) 0.1802(6) 0.1619(6) 0.030(2) Uani 1 1 d . . .
N4 N 0.7975(4) 0.1806(5) 0.0109(7) 0.034(2) Uani 1 1 d . . .
N13 N 0.8150(3) 0.4727(5) 0.0013(6) 0.0248(17) Uani 1 1 d . . .
N16 N 0.8088(4) 0.0342(5) 0.1830(6) 0.0273(18) Uani 1 1 d . A .
N8 N 0.6744(4) 0.1636(5) 0.2209(6) 0.0279(19) Uani 1 1 d . . .
C19 C 0.8692(4) 0.4942(7) -0.0328(7) 0.028(2) Uani 1 1 d . . .
N14 N 0.9050(3) 0.3455(5) -0.0557(6) 0.0264(18) Uani 1 1 d . . .
C21 C 0.8014(4) 0.6257(7) 0.0174(8) 0.032(2) Uani 1 1 d . . .
H21A H 0.7772 0.6706 0.0366 0.039 Uiso 1 1 d R . .
N2 N 0.8504(4) 0.3705(6) 0.1863(6) 0.035(2) Uani 1 1 d . . .
N15 N 0.9065(4) 0.1527(6) 0.1514(7) 0.034(2) Uani 1 1 d . A .
C23 C 0.8914(4) 0.5743(7) -0.0476(7) 0.028(2) Uani 1 1 d . . .
C34 C 0.8637(5) 0.0093(7) 0.1666(8) 0.034(2) Uani 1 1 d . . .
N5 N 0.8267(4) 0.1307(7) -0.0374(7) 0.039(2) Uani 1 1 d . . .
C16 C 1.0095(5) 0.4212(8) -0.1342(7) 0.037(3) Uani 1 1 d . . .
H16A H 1.0434 0.4461 -0.1600 0.044 Uiso 1 1 d R . .
C20 C 0.7821(4) 0.5407(7) 0.0261(8) 0.032(2) Uani 1 1 d . . .
H20A H 0.7442 0.5311 0.0508 0.038 Uiso 1 1 d R . .
N3 N 0.8733(4) 0.4256(6) 0.2288(7) 0.043(2) Uani 1 1 d . A .
N1 N 0.8258(4) 0.3172(6) 0.1425(7) 0.035(2) Uani 1 1 d . A .
C33 C 0.7701(5) -0.0307(9) 0.1978(9) 0.048(3) Uani 1 1 d . . .
H33A H 0.7309 -0.0165 0.2126 0.058 Uiso 1 1 d R A .
N9 N 0.6388(4) 0.1474(7) 0.2805(7) 0.039(2) Uani 1 1 d . A .
C35 C 0.9134(4) 0.0686(6) 0.1503(8) 0.027(2) Uani 1 1 d . A .
C15 C 1.0031(4) 0.3340(7) -0.1274(7) 0.031(2) Uani 1 1 d . . .
H15A H 1.0340 0.2988 -0.1475 0.037 Uiso 1 1 d R . .
C17 C 0.9618(4) 0.4703(7) -0.0999(7) 0.033(2) Uani 1 1 d . . .
C18 C 0.9124(4) 0.4291(6) -0.0642(7) 0.026(2) Uani 1 1 d . . .
C22 C 0.8562(5) 0.6407(7) -0.0203(8) 0.032(2) Uani 1 1 d . . .
H22A H 0.8698 0.6964 -0.0273 0.038 Uiso 1 1 d R . .
C28 C 0.9645(5) 0.0234(7) 0.1331(10) 0.047(3) Uani 1 1 d . . .
C25 C 0.9578(5) 0.1943(7) 0.1359(9) 0.040(3) Uani 1 1 d . . .
H25A H 0.9568 0.2535 0.1367 0.048 Uiso 1 1 d R A .
N6 N 0.8562(5) 0.0874(7) -0.0783(10) 0.059(3) Uani 1 1 d . A .
C26 C 1.0125(5) 0.1553(8) 0.1195(10) 0.047(3) Uani 1 1 d . A .
H26A H 1.0461 0.1892 0.1102 0.057 Uiso 1 1 d R . .
C14 C 0.9501(5) 0.2967(7) -0.0900(7) 0.031(2) Uani 1 1 d . . .
H14A H 0.9462 0.2376 -0.0894 0.038 Uiso 1 1 d R . .
C27 C 1.0185(6) 0.0659(9) 0.1157(10) 0.055(4) Uani 1 1 d . A .
H27A H 1.0544 0.0382 0.1034 0.066 Uiso 1 1 d R . .
C29 C 0.9489(6) -0.0737(7) 0.1417(11) 0.051(3) Uani 1 1 d . A .
O1 O 0.9864(3) 0.6218(5) -0.1129(6) 0.0420(19) Uani 1 1 d . . .
C31 C 0.8424(6) -0.1384(8) 0.1758(11) 0.051(3) Uani 1 1 d . . .
H31A H 0.8535 -0.1955 0.1737 0.061 Uiso 1 1 d R A .
C24 C 0.9522(4) 0.5620(8) -0.0927(7) 0.035(2) Uani 1 1 d . . .
C32 C 0.7837(6) -0.1139(8) 0.1925(10) 0.051(3) Uani 1 1 d . A .
H32A H 0.7541 -0.1549 0.2000 0.061 Uiso 1 1 d R . .
O2 O 0.9837(5) -0.1301(7) 0.1318(12) 0.100(5) Uani 1 1 d . . .
C30 C 0.8844(5) -0.0727(7) 0.1621(10) 0.045(3) Uani 1 1 d . A .
N10 N 0.8087(13) 0.201(2) 0.327(2) 0.036(7) Uani 0.73(4) 1 d P A 1
N12 N 0.8543(7) 0.1296(11) 0.4567(12) 0.055(6) Uani 0.73(4) 1 d P A 1
N11 N 0.8307(10) 0.1661(15) 0.387(3) 0.029(6) Uani 0.73(4) 1 d P A 1
Cl1 Cl 0.8241(10) 0.1852(15) 0.3504(14) 0.030(8) Uani 0.27(4) 1 d P A 2

loop_
_atom_site_aniso_label
_atom_site_aniso_U_11
_atom_site_aniso_U_22
_atom_site_aniso_U_33
_atom_site_aniso_U_23
_atom_site_aniso_U_13
_atom_site_aniso_U_12
Mn1 0.0172(8) 0.0207(8) 0.0331(9) 0.0006(6) 0.0024(6) -0.0014(5)
Mn2 0.0184(8) 0.0218(8) 0.0366(9) 0.0013(6) 0.0034(6) -0.0009(6)
N7 0.011(4) 0.045(5) 0.036(5) 0.000(4) 0.010(3) -0.001(3)
N4 0.042(5) 0.022(4) 0.037(5) -0.001(4) 0.005(4) 0.009(4)
N13 0.020(4) 0.017(4) 0.037(5) 0.001(3) 0.005(3) -0.006(3)
N16 0.025(4) 0.024(4) 0.032(4) 0.004(3) 0.000(3) 0.004(3)
N8 0.022(4) 0.019(4) 0.042(5) -0.003(4) -0.006(4) 0.007(3)
C19 0.016(4) 0.032(5) 0.035(5) 0.003(4) 0.001(4) -0.004(4)
N14 0.019(4) 0.022(4) 0.038(5) -0.003(3) 0.009(3) 0.007(3)
C21 0.018(5) 0.028(5) 0.050(7) -0.002(5) -0.002(4) 0.010(4)
N2 0.036(5) 0.036(5) 0.031(5) 0.006(4) 0.008(4) 0.003(4)
N15 0.024(4) 0.034(5) 0.044(5) 0.004(4) 0.001(4) -0.006(4)
C23 0.026(5) 0.032(5) 0.026(5) 0.000(4) 0.002(4) -0.003(4)
C34 0.032(5) 0.028(5) 0.041(6) 0.003(5) 0.001(4) 0.001(4)
N5 0.028(5) 0.047(6) 0.044(5) 0.008(5) 0.006(4) -0.004(5)
C16 0.028(5) 0.057(7) 0.026(5) 0.001(5) 0.009(4) -0.003(5)
C20 0.016(4) 0.031(5) 0.048(6) 0.007(5) 0.014(4) 0.002(4)
N3 0.042(5) 0.039(6) 0.048(6) -0.016(5) -0.005(4) 0.010(5)
N1 0.037(5) 0.028(5) 0.038(5) -0.005(4) 0.000(4) -0.010(4)
C33 0.033(6) 0.056(8) 0.056(8) 0.002(6) 0.006(5) -0.012(6)
N9 0.017(4) 0.065(7) 0.035(5) 0.005(5) 0.002(4) -0.009(4)
C35 0.021(5) 0.011(4) 0.050(6) 0.007(4) 0.002(4) -0.003(4)
C15 0.012(4) 0.043(6) 0.037(6) -0.003(5) -0.010(4) 0.008(4)
C17 0.023(5) 0.047(6) 0.029(5) -0.001(5) 0.005(4) -0.002(4)
C18 0.017(4) 0.030(5) 0.032(5) 0.001(4) 0.007(4) -0.002(4)
C22 0.029(5) 0.023(5) 0.043(6) 0.000(4) 0.009(4) -0.005(4)
C28 0.028(6) 0.028(6) 0.084(9) 0.020(6) 0.014(6) 0.010(5)
C25 0.033(6) 0.032(6) 0.055(7) 0.013(5) -0.007(5) -0.002(5)
N6 0.053(7) 0.043(6) 0.083(9) -0.015(6) 0.021(6) 0.017(5)
C26 0.027(6) 0.040(7) 0.075(9) 0.019(6) 0.006(6) -0.001(5)
C14 0.027(5) 0.034(5) 0.034(6) 0.002(4) -0.004(4) 0.006(4)
C27 0.038(7) 0.060(8) 0.067(9) 0.015(7) 0.016(6) 0.026(6)
C29 0.050(7) 0.024(6) 0.078(10) 0.007(6) 0.008(7) 0.018(5)
O1 0.038(4) 0.040(5) 0.047(5) 0.008(4) 0.001(4) -0.014(4)
C31 0.049(7) 0.021(5) 0.083(10) 0.000(6) 0.001(7) 0.001(5)
C24 0.024(5) 0.051(7) 0.030(5) 0.001(5) -0.002(4) -0.014(5)
C32 0.058(8) 0.031(6) 0.064(8) 0.012(6) 0.002(6) -0.007(6)
O2 0.067(7) 0.043(6) 0.190(15) 0.038(8) 0.046(8) 0.026(5)
C30 0.037(6) 0.032(6) 0.067(8) 0.004(6) 0.012(6) 0.006(5)
N10 0.037(14) 0.042(12) 0.030(16) -0.016(10) -0.013(9) -0.001(10)
N12 0.050(10) 0.071(12) 0.044(10) 0.020(8) 0.000(7) 0.005(8)
N11 0.014(8) 0.025(10) 0.049(16) -0.021(11) 0.006(12) -0.002(7)
Cl1 0.022(11) 0.052(15) 0.017(15) 0.003(10) -0.010(10) -0.013(10)

loop_
_atom_type_symbol
_atom_type_description
_atom_type_scat_dispersion_real
_atom_type_scat_dispersion_imag
_atom_type_scat_source
C C 0.0033 0.0016 'International Tables Vol C Tables 4.2.6.8 and 6.1.1.4'
H H 0.0000 0.0000 'International Tables Vol C Tables 4.2.6.8 and 6.1.1.4'
N N 0.0061 0.0033 'International Tables Vol C Tables 4.2.6.8 and 6.1.1.4'
O O 0.0106 0.0060 'International Tables Vol C Tables 4.2.6.8 and 6.1.1.4'
Mn Mn 0.3368 0.7283 'International Tables Vol C Tables 4.2.6.8 and 6.1.1.4'
Cl Cl 0.1484 0.1585 'International Tables Vol C Tables 4.2.6.8 and 6.1.1.4'

loop_
_geom_angle_atom_site_label_1
_geom_angle_atom_site_label_2
_geom_angle_atom_site_label_3
_geom_angle
_geom_angle_site_symmetry_1
_geom_angle_site_symmetry_3
N7 Mn1 N1 173.9(3) 7_655 .
N7 Mn1 N4 94.3(3) 7_655 .
N1 Mn1 N4 80.8(3) . .
N7 Mn1 N4 80.7(3) 7_655 7_655
N1 Mn1 N4 102.1(3) . 7_655
N4 Mn1 N4 83.5(3) . 7_655
N7 Mn1 N13 96.5(3) 7_655 .
N1 Mn1 N13 88.5(3) . .
N4 Mn1 N13 169.2(3) . .
N4 Mn1 N13 97.4(3) 7_655 .
N7 Mn1 N14 82.7(3) 7_655 .
N1 Mn1 N14 95.0(3) . .
N4 Mn1 N14 104.1(3) . .
N4 Mn1 N14 162.2(3) 7_655 .
N13 Mn1 N14 78.1(3) . .
N10 Mn2 N1 97.2(9) . .
N10 Mn2 N7 96.6(9) . .
N1 Mn2 N7 100.7(3) . .
N10 Mn2 N15 101.6(8) . .
N1 Mn2 N15 89.5(3) . .
N7 Mn2 N15 157.9(3) . .
N10 Mn2 N16 95.8(9) . .
N1 Mn2 N16 163.0(3) . .
N7 Mn2 N16 88.6(3) . .
N15 Mn2 N16 77.1(3) . .
N10 Mn2 N4 172.5(8) . .
N1 Mn2 N4 78.6(3) . .
N7 Mn2 N4 78.2(3) . .
N15 Mn2 N4 84.7(3) . .
N16 Mn2 N4 89.6(3) . .
N10 Mn2 Cl1 10.5(11) . .
N1 Mn2 Cl1 102.1(6) . .
N7 Mn2 Cl1 104.5(6) . .
N15 Mn2 Cl1 92.3(6) . .
N16 Mn2 Cl1 89.0(6) . .
N4 Mn2 Cl1 176.9(6) . .
N8 N7 Mn1 125.5(7) . 7_655
N8 N7 Mn2 127.0(7) . .
Mn1 N7 Mn2 105.3(3) 7_655 .
N5 N4 Mn1 121.5(7) . .
N5 N4 Mn1 120.4(7) . 7_655
Mn1 N4 Mn1 96.5(3) . 7_655
N5 N4 Mn2 121.3(7) . .
Mn1 N4 Mn2 95.1(3) . .
Mn1 N4 Mn2 95.8(3) 7_655 .
C20 N13 C19 112.8(8) . .
C20 N13 Mn1 139.1(6) . .
C19 N13 Mn1 108.0(6) . .
C34 N16 C33 113.8(9) . .
C34 N16 Mn2 107.5(7) . .
C33 N16 Mn2 138.7(8) . .
N7 N8 N9 179.4(12) . .
N13 C19 C23 127.7(9) . .
N13 C19 C18 121.6(9) . .
C23 C19 C18 110.6(8) . .
C18 N14 C14 115.7(8) . .
C18 N14 Mn1 106.2(6) . .
C14 N14 Mn1 136.8(7) . .
C22 C21 C20 118.4(9) . .
N3 N2 N1 177.5(12) . .
C35 N15 C25 112.4(9) . .
C35 N15 Mn2 109.4(6) . .
C25 N15 Mn2 138.2(8) . .
C22 C23 C19 116.7(9) . .
C22 C23 C24 137.4(10) . .
C19 C23 C24 106.0(9) . .
N16 C34 C30 127.3(10) . .
N16 C34 C35 123.3(9) . .
C30 C34 C35 109.4(9) . .
N6 N5 N4 175.6(13) . .
C15 C16 C17 116.1(10) . .
N13 C20 C21 124.1(8) . .
N2 N1 Mn2 129.7(8) . .
N2 N1 Mn1 124.6(8) . .
Mn2 N1 Mn1 104.6(4) . .
C32 C33 N16 125.2(12) . .
N15 C35 C28 127.9(9) . .
N15 C35 C34 122.6(9) . .
C28 C35 C34 109.5(9) . .
C16 C15 C14 121.3(9) . .
C18 C17 C16 118.8(10) . .
C18 C17 C24 108.6(9) . .
C16 C17 C24 132.6(10) . .
N14 C18 C17 126.6(9) . .
N14 C18 C19 125.1(8) . .
C17 C18 C19 108.2(9) . .
C21 C22 C23 120.1(10) . .
C35 C28 C27 120.5(10) . .
C35 C28 C29 107.5(9) . .
C27 C28 C29 131.9(10) . .
N15 C25 C26 124.7(11) . .
C25 C26 C27 121.9(11) . .
N14 C14 C15 121.4(10) . .
C28 C27 C26 112.6(10) . .
O2 C29 C30 132.4(13) . .
O2 C29 C28 124.6(12) . .
C30 C29 C28 103.0(9) . .
C32 C31 C30 116.9(11) . .
O1 C24 C17 129.5(10) . .
O1 C24 C23 123.7(11) . .
C17 C24 C23 106.7(9) . .
C33 C32 C31 119.6(12) . .
C34 C30 C31 117.1(10) . .
C34 C30 C29 110.5(10) . .
C31 C30 C29 132.4(11) . .
N11 N10 Mn2 134(3) . .
N10 N11 N12 178(3) . .

loop_
_geom_bond_atom_site_label_1
_geom_bond_atom_site_label_2
_geom_bond_distance
_geom_bond_site_symmetry_2
Mn1 N7 2.174(9) 7_655
Mn1 N1 2.182(10) .
Mn1 N4 2.288(8) .
Mn1 N4 2.302(10) 7_655
Mn1 N13 2.333(8) .
Mn1 N14 2.352(8) .
Mn2 N10 2.09(3) .
Mn2 N1 2.180(9) .
Mn2 N7 2.205(8) .
Mn2 N15 2.296(9) .
Mn2 N16 2.363(8) .
Mn2 N4 2.387(9) .
Mn2 Cl1 2.424(19) .
N7 N8 1.186(12) .
N7 Mn1 2.174(9) 7_655
N4 N5 1.228(13) .
N4 Mn1 2.302(10) 7_655
N13 C20 1.345(12) .
N13 C19 1.352(12) .
N16 C34 1.310(13) .
N16 C33 1.355(14) .
N8 N9 1.188(12) .
C19 C23 1.367(14) .
C19 C18 1.475(14) .
N14 C18 1.327(13) .
N14 C14 1.358(13) .
C21 C22 1.361(14) .
C21 C20 1.408(14) .
N2 N3 1.167(14) .
N2 N1 1.173(13) .
N15 C35 1.328(13) .
N15 C25 1.340(14) .
C23 C22 1.363(14) .
C23 C24 1.518(14) .
C34 C30 1.369(16) .
C34 C35 1.469(14) .
N5 N6 1.112(14) .
C16 C15 1.380(16) .
C16 C17 1.405(15) .
C33 C32 1.341(18) .
C35 C28 1.369(14) .
C15 C14 1.428(15) .
C17 C18 1.380(14) .
C17 C24 1.458(16) .
C28 C27 1.402(17) .
C28 C29 1.569(16) .
C25 C26 1.390(17) .
C26 C27 1.410(19) .
C29 O2 1.189(15) .
C29 C30 1.474(17) .
O1 C24 1.245(13) .
C31 C32 1.390(19) .
C31 C30 1.408(17) .
N10 N11 1.12(5) .
N12 N11 1.25(4) .
